data_1575492
loop_
_publ_author_name
'Al-Zuhaika, Nahil'
'Severin, Simon'
'Schmuckler, Madeleine D.'
'Lough, Alan J.'
'Stephan, Douglas W.'

_publ_section_title
;
 A facile route to <i>cis</i>-olefin-linked phosphino-phosphonium salts of
 the form: [Ph<sub>2</sub>PC(R)C(H)P(R')<sub>2</sub>H][AlCl<sub>4</sub>].
;
_journal_issue 77
_journal_name_full 'Chemical communications (Cambridge, England)'
_journal_page_first 14967
_journal_page_last 14970
_journal_paper_doi 10.1039/d5cc03456f
_journal_volume 61
_journal_year 2025
_chemical_formula_moiety 'C38 H37 Br P2'
_chemical_formula_sum 'C38 H37 Br P2'
_chemical_formula_weight 635.568
_space_group_crystal_system monoclinic
_space_group_IT_number 14
_space_group_name_Hall '-P 2ybc'
_space_group_name_H-M_alt 'P 1 21/c 1'
_symmetry_Int_Tables_number 14
_atom_sites_solution_primary iterative
_audit_creation_date 2025-04-16
_audit_creation_method
;
Olex2 1.5
(compiled 2025.03.04 svn.red2d20d0 for OlexSys, GUI svn.r7188)
;
_audit_update_record
;
2025-04-16 deposited with the CCDC.	2025-08-15 downloaded from the CCDC.
;
_cell_angle_alpha 90
_cell_angle_beta 92.113(3)
_cell_angle_gamma 90
_cell_formula_units_Z 4
_cell_length_a 8.1559(4)
_cell_length_b 19.8934(10)
_cell_length_c 19.7435(8)
_cell_measurement_reflns_used 2733
_cell_measurement_temperature 150.01
_cell_measurement_theta_max 55.64
_cell_measurement_theta_min 3.15
_cell_volume 3201.2(3)
_computing_molecular_graphics 'Olex2 1.5 (Dolomanov et al., 2009)'
_computing_publication_material 'Olex2 1.5 (Dolomanov et al., 2009)'
_computing_structure_refinement 'olex2.refine 1.5 (Bourhis et al., 2015)'
_computing_structure_solution 'olex2.solve 1.5 (Bourhis et al., 2015)'
_diffrn_ambient_temperature 150.01
_diffrn_measured_fraction_theta_full 0.9858
_diffrn_measured_fraction_theta_max 0.9858
_diffrn_measurement_device_type 'Bruker APEX-II CCD'
_diffrn_measurement_method '\f and \w scans'
_diffrn_radiation_monochromator graphite
_diffrn_radiation_type 'Cu K\a'
_diffrn_radiation_wavelength 1.54178
_diffrn_reflns_av_R_equivalents 0.2868
_diffrn_reflns_av_unetI/netI 0.0936
_diffrn_reflns_Laue_measured_fraction_full 0.9858
_diffrn_reflns_Laue_measured_fraction_max 0.9858
_diffrn_reflns_limit_h_max 9
_diffrn_reflns_limit_h_min -9
_diffrn_reflns_limit_k_max 23
_diffrn_reflns_limit_k_min -23
_diffrn_reflns_limit_l_max 23
_diffrn_reflns_limit_l_min -23
_diffrn_reflns_number 89523
_diffrn_reflns_point_group_measured_fraction_full 0.9858
_diffrn_reflns_point_group_measured_fraction_max 0.9858
_diffrn_reflns_theta_full 66.4018
_diffrn_reflns_theta_max 66.40
_diffrn_reflns_theta_min 3.15
_diffrn_source_current 0.64
_diffrn_source_power 0.028652800000000003
_diffrn_source_voltage 44.77
_diffrn_standards_number 0
_exptl_absorpt_coefficient_mu 2.876
_exptl_absorpt_correction_T_max 0.7528
_exptl_absorpt_correction_T_min 0.3458
_exptl_absorpt_correction_type none
_exptl_absorpt_process_details
;
SADABS-2016/2 (Bruker,2016/2) was used for absorption correction.
wR2(int) was 0.1429 before and 0.0994 after correction.
The Ratio of minimum to maximum transmission is 0.4594.
The \l/2 correction factor is Not present.
;
_exptl_crystal_colour brown
_exptl_crystal_colour_primary brown
_exptl_crystal_density_diffrn 1.319
_exptl_crystal_description Shard
_exptl_crystal_F_000 1322.803
_exptl_crystal_size_max 0.25
_exptl_crystal_size_mid 0.16
_exptl_crystal_size_min 0.14
_refine_diff_density_max 0.7150
_refine_diff_density_min -0.6020
_refine_diff_density_rms 0.1479
_refine_ls_d_res_high 0.8412
_refine_ls_d_res_low 14.0087
_refine_ls_extinction_coef 0.0071(4)
_refine_ls_extinction_expression Fc^*^=kFc[1+0.001xFc^2^\l^3^/sin(2\q)]^-1/4^
_refine_ls_goodness_of_fit_ref 1.0291
_refine_ls_hydrogen_treatment constr
_refine_ls_matrix_type full
_refine_ls_number_constraints 62
_refine_ls_number_parameters 377
_refine_ls_number_reflns 5556
_refine_ls_number_restraints 0
_refine_ls_restrained_S_all 1.0291
_refine_ls_R_factor_all 0.1142
_refine_ls_R_factor_gt 0.0578
_refine_ls_shift/su_max 0.0009
_refine_ls_shift/su_mean 0.0002
_refine_ls_structure_factor_coef Fsqd
_refine_ls_weighting_details 'w=1/[\s^2^(Fo^2^)+(0.0705P)^2^] where P=(Fo^2^+2Fc^2^)/3'
_refine_ls_weighting_scheme calc
_refine_ls_wR_factor_gt 0.1226
_refine_ls_wR_factor_ref 0.1485
_reflns_Friedel_coverage 0.0
_reflns_limit_h_max 9
_reflns_limit_h_min -9
_reflns_limit_k_max 23
_reflns_limit_k_min 0
_reflns_limit_l_max 23
_reflns_limit_l_min 0
_reflns_number_gt 3406
_reflns_number_total 5556
_reflns_threshold_expression I>=2u(I)
_cod_data_source_file d5cc03456f2.cif
_cod_data_source_block 1_CCDC4
_cod_depositor_comments 'Adding full bibliography for 1575490--1575492.cif.'
_cod_database_code 1575492
_olex2_refinement_description
;
1. Fixed Uiso
 At 1.2 times of:
  All C(H) groups
 At 1.5 times of:
  All C(H,H,H) groups
2.a Aromatic/amide H refined with riding coordinates:
 C1(H1), C6(H6), C7(H7), C11(H11), C12(H12), C13(H13), C15(H15), C20(H20),
 C22(H22), C23(H23), C26(H26), C27(H27), C28(H28), C30(H30), C32(H32), C33(H33),
  C34(H34), C36(H36), C37(H37)
2.b Idealised Me refined as rotating group:
 C24(H24a,H24b,H24c), C25(H25a,H25b,H25c), C29(H29a,H29b,H29c), C31(H31a,H31b,
 H31c), C35(H35a,H35b,H35c), C38(H38a,H38b,H38c)
;
_olex2_submission_special_instructions 'No special instructions were received'

loop_
_space_group_symop_id
_space_group_symop_operation_xyz
1 x,y,z
2 -x,y+1/2,-z+1/2
3 -x,-y,-z
4 x,-y-1/2,z-1/2

loop_
_atom_site_label
_atom_site_type_symbol
_atom_site_fract_x
_atom_site_fract_y
_atom_site_fract_z
_atom_site_U_iso_or_equiv
_atom_site_adp_type
_atom_site_occupancy
_atom_site_refinement_flags_posn
Br1 Br 0.32584(8) 0.48648(3) 0.60610(3) 0.0626(3) Uani 1.000000 .
P2 P 0.10250(14) 0.73129(6) 0.33989(5) 0.0406(3) Uani 1.000000 .
P3 P 0.20441(14) 0.66481(6) 0.20128(6) 0.0414(3) Uani 1.000000 .
C1 C 0.6703(6) 0.7501(3) 0.2178(2) 0.0478(12) Uani 1.000000 .
H1 H 0.7804(6) 0.7364(3) 0.2272(2) 0.0574(14) Uiso 1.000000 R
C2 C 0.2234(6) 0.4954(2) 0.0372(2) 0.0471(12) Uani 1.000000 .
C3 C 0.2856(6) 0.5356(2) 0.5246(2) 0.0468(11) Uani 1.000000 .
C4 C 0.5476(6) 0.7016(2) 0.2149(2) 0.0444(11) Uani 1.000000 .
C5 C 0.3157(5) 0.6053(2) 0.0774(2) 0.0437(11) Uani 1.000000 .
C6 C 0.1323(6) 0.4894(2) 0.0956(2) 0.0457(11) Uani 1.000000 .
H6 H 0.0689(6) 0.4500(2) 0.1018(2) 0.0549(13) Uiso 1.000000 R
C7 C 0.2436(5) 0.6222(2) 0.2821(2) 0.0426(11) Uani 1.000000 .
H7 H 0.2959(5) 0.5795(2) 0.2818(2) 0.0511(13) Uiso 1.000000 R
C8 C 0.3840(5) 0.7210(2) 0.2006(2) 0.0417(11) Uani 1.000000 .
C9 C 0.3482(5) 0.7898(2) 0.1890(2) 0.0382(10) Uani 1.000000 .
C10 C 0.2020(5) 0.6482(2) 0.3422(2) 0.0390(10) Uani 1.000000 .
C11 C 0.2289(6) 0.8593(2) 0.3459(2) 0.0470(11) Uani 1.000000 .
H11 H 0.1177(6) 0.8716(2) 0.3369(2) 0.0564(14) Uiso 1.000000 R
C12 C 0.3018(5) 0.6397(2) 0.4635(2) 0.0422(11) Uani 1.000000 .
H12 H 0.3301(5) 0.6860(2) 0.4624(2) 0.0507(13) Uiso 1.000000 R
C13 C 0.4345(5) 0.7750(2) 0.3654(2) 0.0435(11) Uani 1.000000 .
H13 H 0.4655(5) 0.7291(2) 0.3700(2) 0.0522(13) Uiso 1.000000 R
C14 C 0.2298(5) 0.5981(2) 0.1378(2) 0.0405(10) Uani 1.000000 .
C15 C 0.2096(6) 0.5054(2) 0.4689(2) 0.0522(12) Uani 1.000000 .
H15 H 0.1754(6) 0.4598(2) 0.4709(2) 0.0626(15) Uiso 1.000000 R
C16 C 0.1317(5) 0.5393(2) 0.1445(2) 0.0422(11) Uani 1.000000 .
C17 C 0.2304(5) 0.6098(2) 0.4063(2) 0.0419(10) Uani 1.000000 .
C18 C -0.0070(5) 0.7319(2) 0.4190(2) 0.0411(10) Uani 1.000000 .
C19 C 0.2698(5) 0.7915(2) 0.3542(2) 0.0421(11) Uani 1.000000 .
C20 C 0.3326(5) 0.6028(2) 0.5222(2) 0.0466(11) Uani 1.000000 .
H20 H 0.3854(5) 0.6233(2) 0.5606(2) 0.0559(13) Uiso 1.000000 R
C21 C 0.6377(6) 0.8176(3) 0.2076(2) 0.0479(12) Uani 1.000000 .
C22 C -0.1381(6) 0.6872(2) 0.4230(2) 0.0489(12) Uani 1.000000 .
H22 H -0.1635(6) 0.6579(2) 0.3861(2) 0.0587(14) Uiso 1.000000 R
C23 C 0.4753(5) 0.8363(2) 0.1933(2) 0.0431(11) Uani 1.000000 .
H23 H 0.4506(5) 0.8825(2) 0.1862(2) 0.0517(13) Uiso 1.000000 R
C24 C 0.1788(5) 0.8156(2) 0.1720(2) 0.0460(11) Uani 1.000000 .
H24a H 0.1420(15) 0.7988(12) 0.1273(7) 0.0690(17) Uiso 1.000000 GR
H24b H 0.1035(9) 0.8000(13) 0.2062(9) 0.0690(17) Uiso 1.000000 GR
H24c H 0.1802(9) 0.8649(2) 0.1714(15) 0.0690(17) Uiso 1.000000 GR
C25 C 0.0163(6) 0.5296(3) 0.2026(2) 0.0511(12) Uani 1.000000 .
H25a H -0.071(2) 0.4980(12) 0.1888(6) 0.0766(19) Uiso 1.000000 GR
H25b H 0.0779(10) 0.5116(15) 0.2421(6) 0.0766(19) Uiso 1.000000 GR
H25c H -0.032(3) 0.5729(4) 0.2143(11) 0.0766(19) Uiso 1.000000 GR
C26 C 0.5101(6) 0.8915(3) 0.3623(2) 0.0502(12) Uani 1.000000 .
H26 H 0.5919(6) 0.9255(3) 0.3649(2) 0.0602(14) Uiso 1.000000 R
C27 C -0.0732(6) 0.7733(3) 0.5307(2) 0.0554(13) Uani 1.000000 .
H27 H -0.0508(6) 0.8031(3) 0.5675(2) 0.0665(16) Uiso 1.000000 R
C28 C -0.2316(6) 0.6852(3) 0.4803(3) 0.0547(13) Uani 1.000000 .
H28 H -0.3189(6) 0.6538(3) 0.4826(3) 0.0657(16) Uiso 1.000000 R
C29 C 0.7702(6) 0.8700(3) 0.2127(3) 0.0622(14) Uani 1.000000 .
H29a H 0.842(3) 0.8610(11) 0.2527(10) 0.093(2) Uiso 1.000000 GR
H29b H 0.835(3) 0.8686(12) 0.1719(8) 0.093(2) Uiso 1.000000 GR
H29c H 0.7203(6) 0.9145(3) 0.2170(18) 0.093(2) Uiso 1.000000 GR
C30 C 0.3117(6) 0.5530(2) 0.0296(2) 0.0452(11) Uani 1.000000 .
H30 H 0.3734(6) 0.5580(2) -0.0100(2) 0.0543(13) Uiso 1.000000 R
C31 C 0.2239(7) 0.4402(3) -0.0143(3) 0.0584(14) Uani 1.000000 .
H31a H 0.272(4) 0.3996(6) 0.0063(5) 0.088(2) Uiso 1.000000 GR
H31b H 0.1110(7) 0.4308(12) -0.0303(13) 0.088(2) Uiso 1.000000 GR
H31c H 0.289(3) 0.4541(7) -0.0526(8) 0.088(2) Uiso 1.000000 GR
C32 C 0.0222(6) 0.7754(2) 0.4731(2) 0.0472(11) Uani 1.000000 .
H32 H 0.1087(6) 0.8072(2) 0.4710(2) 0.0566(13) Uiso 1.000000 R
C33 C 0.5537(6) 0.8245(3) 0.3699(2) 0.0479(12) Uani 1.000000 .
H33 H 0.6654(6) 0.8126(3) 0.3782(2) 0.0574(14) Uiso 1.000000 R
C34 C 0.1841(6) 0.5420(2) 0.4105(2) 0.0490(12) Uani 1.000000 .
H34 H 0.1338(6) 0.5209(2) 0.3719(2) 0.0589(14) Uiso 1.000000 R
C35 C 0.5957(6) 0.6293(3) 0.2276(3) 0.0563(13) Uani 1.000000 .
H35a H 0.7101(13) 0.6226(5) 0.2156(16) 0.084(2) Uiso 1.000000 GR
H35b H 0.584(4) 0.6186(5) 0.2756(4) 0.084(2) Uiso 1.000000 GR
H35c H 0.524(3) 0.5997(3) 0.1998(12) 0.084(2) Uiso 1.000000 GR
C36 C 0.3474(6) 0.9086(3) 0.3508(2) 0.0511(12) Uani 1.000000 .
H36 H 0.3171(6) 0.9546(3) 0.3462(2) 0.0613(15) Uiso 1.000000 R
C37 C -0.1996(6) 0.7278(3) 0.5333(3) 0.0542(13) Uani 1.000000 .
H37 H -0.2648(6) 0.7260(3) 0.5722(3) 0.0650(15) Uiso 1.000000 R
C38 C 0.4089(6) 0.6681(2) 0.0590(2) 0.0524(13) Uani 1.000000 .
H38a H 0.3430(17) 0.7079(3) 0.0689(15) 0.0785(19) Uiso 1.000000 GR
H38b H 0.5127(18) 0.6699(8) 0.0855(12) 0.0785(19) Uiso 1.000000 GR
H38c H 0.431(3) 0.6673(8) 0.0106(4) 0.0785(19) Uiso 1.000000 GR

loop_
_atom_site_aniso_label
_atom_site_aniso_U_11
_atom_site_aniso_U_22
_atom_site_aniso_U_33
_atom_site_aniso_U_12
_atom_site_aniso_U_13
_atom_site_aniso_U_23
Br1 0.0902(5) 0.0543(4) 0.0425(3) -0.0055(3) -0.0064(3) 0.0108(2)
P2 0.0432(7) 0.0443(7) 0.0346(6) 0.0011(5) 0.0046(5) 0.0003(5)
P3 0.0464(7) 0.0451(7) 0.0329(6) 0.0041(5) 0.0043(5) -0.0005(5)
C1 0.046(3) 0.058(3) 0.040(3) 0.008(2) 0.005(2) -0.002(2)
C2 0.051(3) 0.047(3) 0.042(3) 0.009(2) -0.006(2) -0.004(2)
C3 0.055(3) 0.042(3) 0.044(3) -0.000(2) 0.006(2) 0.003(2)
C4 0.049(3) 0.050(3) 0.035(2) 0.010(2) 0.006(2) 0.003(2)
C5 0.051(3) 0.045(3) 0.035(2) 0.004(2) 0.0031(19) 0.004(2)
C6 0.048(3) 0.045(3) 0.044(3) 0.005(2) -0.002(2) 0.000(2)
C7 0.050(3) 0.043(3) 0.035(2) -0.001(2) 0.0012(19) -0.0018(19)
C8 0.049(3) 0.049(3) 0.027(2) 0.003(2) 0.0055(18) 0.0017(19)
C9 0.042(2) 0.044(3) 0.029(2) 0.001(2) 0.0017(18) 0.0011(18)
C10 0.038(2) 0.045(3) 0.034(2) -0.001(2) 0.0025(18) -0.0027(19)
C11 0.052(3) 0.044(3) 0.044(3) 0.003(2) 0.004(2) -0.001(2)
C12 0.045(3) 0.047(3) 0.034(2) 0.001(2) 0.0037(19) -0.000(2)
C13 0.048(3) 0.049(3) 0.034(2) 0.003(2) 0.0078(19) -0.000(2)
C14 0.042(2) 0.049(3) 0.031(2) 0.006(2) 0.0006(18) -0.0016(19)
C15 0.067(3) 0.046(3) 0.043(3) -0.007(2) -0.000(2) 0.002(2)
C16 0.043(3) 0.046(3) 0.038(2) 0.004(2) -0.0002(19) -0.002(2)
C17 0.040(2) 0.047(3) 0.038(2) 0.002(2) 0.0059(19) 0.001(2)
C18 0.039(2) 0.045(3) 0.040(2) 0.002(2) 0.0045(19) 0.005(2)
C19 0.045(3) 0.050(3) 0.032(2) 0.004(2) 0.0084(19) -0.000(2)
C20 0.049(3) 0.053(3) 0.038(3) 0.000(2) 0.003(2) -0.005(2)
C21 0.047(3) 0.063(3) 0.035(3) 0.000(2) 0.007(2) -0.003(2)
C22 0.048(3) 0.053(3) 0.047(3) 0.001(2) 0.008(2) -0.004(2)
C23 0.051(3) 0.045(3) 0.033(2) 0.003(2) 0.0063(19) -0.0012(19)
C24 0.049(3) 0.044(3) 0.045(3) 0.003(2) -0.002(2) 0.005(2)
C25 0.050(3) 0.058(3) 0.046(3) -0.005(2) 0.006(2) -0.004(2)
C26 0.059(3) 0.053(3) 0.038(3) -0.011(3) 0.005(2) -0.005(2)
C27 0.070(3) 0.058(3) 0.038(3) 0.015(3) 0.011(2) 0.004(2)
C28 0.044(3) 0.058(3) 0.063(3) 0.003(2) 0.016(2) 0.015(3)
C29 0.055(3) 0.060(3) 0.072(4) -0.010(3) 0.009(3) 0.001(3)
C30 0.054(3) 0.050(3) 0.032(2) 0.004(2) 0.0042(19) -0.001(2)
C31 0.073(4) 0.055(3) 0.047(3) 0.010(3) -0.004(2) -0.009(2)
C32 0.048(3) 0.051(3) 0.043(3) -0.002(2) 0.005(2) -0.001(2)
C33 0.046(3) 0.066(3) 0.032(2) -0.002(3) 0.0036(19) -0.003(2)
C34 0.059(3) 0.046(3) 0.042(3) -0.007(2) -0.003(2) 0.000(2)
C35 0.052(3) 0.061(3) 0.056(3) 0.014(3) 0.003(2) 0.002(3)
C36 0.059(3) 0.048(3) 0.046(3) 0.001(2) 0.002(2) -0.007(2)
C37 0.060(3) 0.059(3) 0.045(3) 0.016(3) 0.017(2) 0.008(2)
C38 0.071(3) 0.053(3) 0.033(3) -0.001(3) 0.015(2) 0.002(2)

loop_
_atom_type_symbol
_atom_type_scat_dispersion_real
_atom_type_scat_dispersion_imag
_atom_type_scat_Cromer_Mann_a1
_atom_type_scat_Cromer_Mann_a2
_atom_type_scat_Cromer_Mann_a3
_atom_type_scat_Cromer_Mann_a4
_atom_type_scat_Cromer_Mann_b1
_atom_type_scat_Cromer_Mann_b2
_atom_type_scat_Cromer_Mann_b3
_atom_type_scat_Cromer_Mann_b4
_atom_type_scat_Cromer_Mann_c
_atom_type_scat_source
_atom_type_scat_dispersion_source
Br -0.66962 1.28286 17.17890 5.23580 5.63770 3.98510 2.17230 16.57960 0.26090 41.43280 2.95570 'International Tables Volume C Table 6.1.1.4 (pp. 500-502)' 'Brennan, Cowan, Rev. Sci. Instrum., 1992, 63, 850'
C 0.01788 0.00908 2.31000 1.02000 1.58860 0.86500 20.84390 10.20750 0.56870 51.65120 0.21560 'International Tables Volume C Table 6.1.1.4 (pp. 500-502)' 'Brennan, Cowan, Rev. Sci. Instrum., 1992, 63, 850'
H 0.00000 0.00000 0.49300 0.32291 0.14019 0.04081 10.51090 26.12570 3.14236 57.79970 0.00304 'International Tables Volume C Table 6.1.1.4 (pp. 500-502)' 'Brennan, Cowan, Rev. Sci. Instrum., 1992, 63, 850'
P 0.29729 0.43497 6.43450 4.17910 1.78000 1.49080 1.90670 27.15700 0.52600 68.16450 1.11490 'International Tables Volume C Table 6.1.1.4 (pp. 500-502)' 'Brennan, Cowan, Rev. Sci. Instrum., 1992, 63, 850'

loop_
_geom_angle_atom_site_label_1
_geom_angle_atom_site_label_2
_geom_angle_atom_site_label_3
_geom_angle
_geom_angle_site_symmetry_1
_geom_angle_site_symmetry_3
_geom_angle_publ_flag
C18 P2 C10 102.40(19) . . ?
C19 P2 C10 105.0(2) . . ?
C19 P2 C18 104.4(2) . . ?
C8 P3 C7 100.06(19) . . ?
C14 P3 C7 103.8(2) . . ?
C14 P3 C8 108.9(2) . . ?
C4 C1 H1 118.9(3) . . ?
C21 C1 H1 118.9(3) . . ?
C21 C1 C4 122.3(4) . . ?
C30 C2 C6 117.5(4) . . ?
C31 C2 C6 120.8(4) . . ?
C31 C2 C30 121.7(4) . . ?
C15 C3 Br1 120.6(3) . . ?
C20 C3 Br1 118.8(3) . . ?
C20 C3 C15 120.6(4) . . ?
C8 C4 C1 119.6(4) . . ?
C35 C4 C1 118.2(4) . . ?
C35 C4 C8 122.3(4) . . ?
C30 C5 C14 119.5(4) . . ?
C38 C5 C14 123.7(4) . . ?
C38 C5 C30 116.7(4) . . ?
H6 C6 C2 119.0(3) . . ?
C16 C6 C2 122.0(4) . . ?
C16 C6 H6 119.0(3) . . ?
H7 C7 P3 118.35(15) . . ?
C10 C7 P3 123.3(4) . . ?
C10 C7 H7 118.3(3) . . ?
C4 C8 P3 125.4(4) . . ?
C9 C8 P3 115.4(3) . . ?
C9 C8 C4 119.1(4) . . ?
C23 C9 C8 118.9(4) . . ?
C24 C9 C8 123.3(4) . . ?
C24 C9 C23 117.7(4) . . ?
C7 C10 P2 116.6(3) . . ?
C17 C10 P2 122.4(3) . . ?
C17 C10 C7 121.0(4) . . ?
C19 C11 H11 119.5(3) . . ?
C36 C11 H11 119.5(3) . . ?
C36 C11 C19 121.0(4) . . ?
C17 C12 H12 119.6(3) . . ?
C20 C12 H12 119.6(3) . . ?
C20 C12 C17 120.7(4) . . ?
C19 C13 H13 119.6(3) . . ?
C33 C13 H13 119.6(3) . . ?
C33 C13 C19 120.9(4) . . ?
C5 C14 P3 125.0(3) . . ?
C16 C14 P3 116.8(3) . . ?
C16 C14 C5 117.3(4) . . ?
H15 C15 C3 120.4(3) . . ?
C34 C15 C3 119.2(4) . . ?
C34 C15 H15 120.4(3) . . ?
C14 C16 C6 120.4(4) . . ?
C25 C16 C6 117.0(4) . . ?
C25 C16 C14 122.6(4) . . ?
C12 C17 C10 121.3(4) . . ?
C34 C17 C10 120.6(4) . . ?
C34 C17 C12 118.2(4) . . ?
C22 C18 P2 116.3(3) . . ?
C32 C18 P2 125.9(3) . . ?
C32 C18 C22 117.6(4) . . ?
C11 C19 P2 116.2(3) . . ?
C13 C19 P2 125.4(4) . . ?
C13 C19 C11 118.1(4) . . ?
C12 C20 C3 119.6(4) . . ?
H20 C20 C3 120.2(3) . . ?
H20 C20 C12 120.2(3) . . ?
C23 C21 C1 117.6(4) . . ?
C29 C21 C1 122.0(4) . . ?
C29 C21 C23 120.4(5) . . ?
H22 C22 C18 119.7(3) . . ?
C28 C22 C18 120.7(5) . . ?
C28 C22 H22 119.7(3) . . ?
C21 C23 C9 122.5(4) . . ?
H23 C23 C9 118.8(3) . . ?
H23 C23 C21 118.8(3) . . ?
H24a C24 C9 109.5 . . ?
H24b C24 C9 109.5 . . ?
H24b C24 H24a 109.5 . . ?
H24c C24 C9 109.5 . . ?
H24c C24 H24a 109.5 . . ?
H24c C24 H24b 109.5 . . ?
H25a C25 C16 109.5 . . ?
H25b C25 C16 109.5 . . ?
H25b C25 H25a 109.5 . . ?
H25c C25 C16 109.5 . . ?
H25c C25 H25a 109.5 . . ?
H25c C25 H25b 109.5 . . ?
C33 C26 H26 120.1(3) . . ?
C36 C26 H26 120.1(3) . . ?
C36 C26 C33 119.7(5) . . ?
C32 C27 H27 120.4(3) . . ?
C37 C27 H27 120.4(3) . . ?
C37 C27 C32 119.3(5) . . ?
H28 C28 C22 119.6(3) . . ?
C37 C28 C22 120.8(5) . . ?
C37 C28 H28 119.6(3) . . ?
H29a C29 C21 109.5 . . ?
H29b C29 C21 109.5 . . ?
H29b C29 H29a 109.5 . . ?
H29c C29 C21 109.5 . . ?
H29c C29 H29a 109.5 . . ?
H29c C29 H29b 109.5 . . ?
C5 C30 C2 123.2(4) . . ?
H30 C30 C2 118.4(3) . . ?
H30 C30 C5 118.4(3) . . ?
H31a C31 C2 109.5 . . ?
H31b C31 C2 109.5 . . ?
H31b C31 H31a 109.5 . . ?
H31c C31 C2 109.5 . . ?
H31c C31 H31a 109.5 . . ?
H31c C31 H31b 109.5 . . ?
C27 C32 C18 121.5(4) . . ?
H32 C32 C18 119.3(3) . . ?
H32 C32 C27 119.3(3) . . ?
C26 C33 C13 120.1(4) . . ?
H33 C33 C13 120.0(3) . . ?
H33 C33 C26 120.0(3) . . ?
C17 C34 C15 121.7(4) . . ?
H34 C34 C15 119.2(3) . . ?
H34 C34 C17 119.2(3) . . ?
H35a C35 C4 109.5 . . ?
H35b C35 C4 109.5 . . ?
H35b C35 H35a 109.5 . . ?
H35c C35 C4 109.5 . . ?
H35c C35 H35a 109.5 . . ?
H35c C35 H35b 109.5 . . ?
C26 C36 C11 120.2(5) . . ?
H36 C36 C11 119.9(3) . . ?
H36 C36 C26 119.9(3) . . ?
C28 C37 C27 120.2(5) . . ?
H37 C37 C27 119.9(3) . . ?
H37 C37 C28 119.9(3) . . ?
H38a C38 C5 109.5 . . ?
H38b C38 C5 109.5 . . ?
H38b C38 H38a 109.5 . . ?
H38c C38 C5 109.5 . . ?
H38c C38 H38a 109.5 . . ?
H38c C38 H38b 109.5 . . ?

loop_
_geom_bond_atom_site_label_1
_geom_bond_atom_site_label_2
_geom_bond_distance
_geom_bond_site_symmetry_2
_geom_bond_publ_flag
Br1 C3 1.901(5) . ?
P2 C10 1.841(4) . ?
P2 C18 1.827(4) . ?
P2 C19 1.830(5) . ?
P3 C7 1.824(4) . ?
P3 C8 1.843(5) . ?
P3 C14 1.842(4) . ?
C1 H1 0.9500 . ?
C1 C4 1.390(7) . ?
C1 C21 1.383(7) . ?
C2 C6 1.398(7) . ?
C2 C30 1.365(6) . ?
C2 C31 1.497(6) . ?
C3 C15 1.380(7) . ?
C3 C20 1.392(6) . ?
C4 C8 1.408(6) . ?
C4 C35 1.510(7) . ?
C5 C14 1.414(6) . ?
C5 C30 1.404(6) . ?
C5 C38 1.514(6) . ?
C6 H6 0.9500 . ?
C6 C16 1.385(6) . ?
C7 H7 0.9500 . ?
C7 C10 1.349(6) . ?
C8 C9 1.416(6) . ?
C9 C23 1.389(6) . ?
C9 C24 1.500(6) . ?
C10 C17 1.491(6) . ?
C11 H11 0.9500 . ?
C11 C19 1.398(6) . ?
C11 C36 1.378(7) . ?
C12 H12 0.9500 . ?
C12 C17 1.385(6) . ?
C12 C20 1.388(6) . ?
C13 H13 0.9500 . ?
C13 C19 1.393(6) . ?
C13 C33 1.384(6) . ?
C14 C16 1.427(6) . ?
C15 H15 0.9500 . ?
C15 C34 1.373(6) . ?
C16 C25 1.522(6) . ?
C17 C34 1.404(6) . ?
C18 C22 1.395(6) . ?
C18 C32 1.387(6) . ?
C20 H20 0.9500 . ?
C21 C23 1.395(6) . ?
C21 C29 1.501(7) . ?
C22 H22 0.9500 . ?
C22 C28 1.388(7) . ?
C23 H23 0.9500 . ?
C24 H24a 0.9800 . ?
C24 H24b 0.9800 . ?
C24 H24c 0.9800 . ?
C25 H25a 0.9800 . ?
C25 H25b 0.9800 . ?
C25 H25c 0.9800 . ?
C26 H26 0.9500 . ?
C26 C33 1.386(7) . ?
C26 C36 1.381(7) . ?
C27 H27 0.9500 . ?
C27 C32 1.402(6) . ?
C27 C37 1.375(7) . ?
C28 H28 0.9500 . ?
C28 C37 1.366(7) . ?
C29 H29a 0.9800 . ?
C29 H29b 0.9800 . ?
C29 H29c 0.9800 . ?
C30 H30 0.9500 . ?
C31 H31a 0.9800 . ?
C31 H31b 0.9800 . ?
C31 H31c 0.9800 . ?
C32 H32 0.9500 . ?
C33 H33 0.9500 . ?
C34 H34 0.9500 . ?
C35 H35a 0.9800 . ?
C35 H35b 0.9800 . ?
C35 H35c 0.9800 . ?
C36 H36 0.9500 . ?
C37 H37 0.9500 . ?
C38 H38a 0.9800 . ?
C38 H38b 0.9800 . ?
C38 H38c 0.9800 . ?

loop_
_geom_torsion_atom_site_label_1
_geom_torsion_atom_site_label_2
_geom_torsion_atom_site_label_3
_geom_torsion_atom_site_label_4
_geom_torsion
_geom_torsion_site_symmetry_1
_geom_torsion_site_symmetry_2
_geom_torsion_site_symmetry_3
_geom_torsion_site_symmetry_4
_geom_torsion_publ_flag
Br1 C3 C15 C34 -179.2(4) . . . . ?
Br1 C3 C20 C12 -179.0(3) . . . . ?
P2 C10 C7 P3 -0.4(4) . . . . ?
P2 C10 C17 C12 -49.1(4) . . . . ?
P2 C10 C17 C34 130.5(4) . . . . ?
P2 C18 C22 C28 -178.3(3) . . . . ?
P2 C18 C32 C27 177.6(4) . . . . ?
P2 C19 C11 C36 -175.4(3) . . . . ?
P2 C19 C13 C33 174.4(3) . . . . ?
P3 C7 C10 C17 177.3(3) . . . . ?
P3 C8 C4 C1 -175.0(4) . . . . ?
P3 C8 C4 C35 4.7(4) . . . . ?
P3 C8 C9 C23 174.7(3) . . . . ?
P3 C8 C9 C24 -5.3(4) . . . . ?
P3 C14 C5 C30 -173.2(4) . . . . ?
P3 C14 C5 C38 4.4(5) . . . . ?
P3 C14 C16 C6 174.1(3) . . . . ?
P3 C14 C16 C25 -2.7(4) . . . . ?
C1 C4 C8 C9 0.6(5) . . . . ?
C1 C21 C23 C9 -0.1(5) . . . . ?
C2 C6 C16 C14 -2.1(5) . . . . ?
C2 C6 C16 C25 174.9(4) . . . . ?
C2 C30 C5 C14 2.3(5) . . . . ?
C2 C30 C5 C38 -175.5(5) . . . . ?
C3 C15 C34 C17 -1.3(6) . . . . ?
C3 C20 C12 C17 -2.4(5) . . . . ?
C4 C1 C21 C23 -0.7(5) . . . . ?
C4 C1 C21 C29 178.3(4) . . . . ?
C4 C8 P3 C7 47.9(4) . . . . ?
C4 C8 P3 C14 -60.6(4) . . . . ?
C4 C8 C9 C23 -1.3(5) . . . . ?
C4 C8 C9 C24 178.7(4) . . . . ?
C5 C14 P3 C7 -136.0(4) . . . . ?
C5 C14 P3 C8 -30.1(4) . . . . ?
C5 C14 C16 C6 4.8(5) . . . . ?
C5 C14 C16 C25 -172.0(4) . . . . ?
C5 C30 C2 C6 0.6(5) . . . . ?
C5 C30 C2 C31 -179.1(4) . . . . ?
C7 P3 C8 C9 -127.8(3) . . . . ?
C7 P3 C14 C16 55.6(3) . . . . ?
C7 C10 P2 C18 157.1(3) . . . . ?
C7 C10 P2 C19 -94.1(4) . . . . ?
C7 C10 C17 C12 133.3(4) . . . . ?
C7 C10 C17 C34 -47.1(5) . . . . ?
C8 P3 C7 C10 83.2(3) . . . . ?
C8 P3 C14 C16 161.5(3) . . . . ?
C8 C4 C1 C21 0.4(5) . . . . ?
C8 C9 C23 C21 1.1(5) . . . . ?
C9 C8 P3 C14 123.7(3) . . . . ?
C9 C8 C4 C35 -179.7(4) . . . . ?
C9 C23 C21 C29 -179.1(4) . . . . ?
C10 P2 C18 C22 -67.8(3) . . . . ?
C10 P2 C18 C32 116.4(3) . . . . ?
C10 P2 C19 C11 171.9(3) . . . . ?
C10 P2 C19 C13 -1.1(3) . . . . ?
C10 C7 P3 C14 -164.3(4) . . . . ?
C10 C17 C12 C20 -177.8(4) . . . . ?
C10 C17 C34 C15 179.7(4) . . . . ?
C11 C19 P2 C18 -80.8(4) . . . . ?
C11 C19 C13 C33 1.5(5) . . . . ?
C11 C36 C26 C33 -0.9(5) . . . . ?
C12 C17 C34 C15 -0.7(5) . . . . ?
C12 C20 C3 C15 0.4(5) . . . . ?
C13 C19 P2 C18 106.2(4) . . . . ?
C13 C19 C11 C36 -1.9(5) . . . . ?
C13 C33 C26 C36 0.6(5) . . . . ?
C16 C6 C2 C30 -0.7(5) . . . . ?
C16 C6 C2 C31 179.0(4) . . . . ?
C16 C14 C5 C30 -4.9(5) . . . . ?
C16 C14 C5 C38 172.7(4) . . . . ?
C17 C10 P2 C18 -20.6(4) . . . . ?
C17 C10 P2 C19 88.2(4) . . . . ?
C18 C22 C28 C37 1.4(6) . . . . ?
C18 C32 C27 C37 -0.7(5) . . . . ?
C19 P2 C18 C22 -177.0(3) . . . . ?
C19 P2 C18 C32 7.1(3) . . . . ?
C19 C11 C36 C26 1.6(5) . . . . ?
C19 C13 C33 C26 -0.9(5) . . . . ?
C20 C3 C15 C34 1.4(5) . . . . ?
C20 C12 C17 C34 2.6(5) . . . . ?
C21 C1 C4 C35 -179.3(4) . . . . ?
C21 C23 C9 C24 -178.9(4) . . . . ?
C22 C18 C32 C27 1.8(5) . . . . ?
C22 C28 C37 C27 -0.2(6) . . . . ?
C28 C22 C18 C32 -2.1(5) . . . . ?
C28 C37 C27 C32 -0.1(5) . . . . ?
